data_7235501
loop_
_publ_author_name
'Sangsuwan, Rapeepat'
'Sangher, Sasithorn'
'Aree, Thammarat'
'Mahidol, Chulabhorn'
'Ruchirawat, Somsak'
'Kittakoop, Prasat'

_publ_section_title
;
 An organocatalyst from renewable materials for the synthesis of coumarins
 and chromenes: three-component reaction and multigram scale synthesis
;
_journal_issue 26
_journal_name_full 'RSC Adv.'
_journal_page_first 13708
_journal_paper_doi 10.1039/C4RA00673A
_journal_volume 4
_journal_year 2014
_chemical_formula_moiety 'C18 H20 O7'
_chemical_formula_sum 'C18 H20 O7'
_chemical_formula_weight 348.34
_space_group_crystal_system triclinic
_space_group_IT_number 2
_space_group_name_Hall '-P 1'
_space_group_name_H-M_alt 'P -1'
_atom_sites_solution_hydrogens geom
_audit_creation_method SHELXL-2013
_cell_angle_alpha 80.134(2)
_cell_angle_beta 68.141(2)
_cell_angle_gamma 72.313(2)
_cell_formula_units_Z 2
_cell_length_a 9.0528(4)
_cell_length_b 9.1110(4)
_cell_length_c 11.9970(5)
_cell_measurement_temperature 296(2)
_cell_volume 873.06(7)
_computing_structure_refinement 'SHELXL-2013 (Sheldrick, 2013)'
_diffrn_ambient_temperature 296(2)
_diffrn_measured_fraction_theta_full 0.996
_diffrn_measured_fraction_theta_max 0.988
_diffrn_radiation_type MoK\a
_diffrn_radiation_wavelength 0.71073
_diffrn_reflns_av_R_equivalents 0.0159
_diffrn_reflns_av_unetI/netI 0.0257
_diffrn_reflns_Laue_measured_fraction_full 0.996
_diffrn_reflns_Laue_measured_fraction_max 0.988
_diffrn_reflns_limit_h_max 12
_diffrn_reflns_limit_h_min -12
_diffrn_reflns_limit_k_max 12
_diffrn_reflns_limit_k_min -11
_diffrn_reflns_limit_l_max 16
_diffrn_reflns_limit_l_min -17
_diffrn_reflns_number 9751
_diffrn_reflns_point_group_measured_fraction_full 0.996
_diffrn_reflns_point_group_measured_fraction_max 0.988
_diffrn_reflns_theta_full 25.242
_diffrn_reflns_theta_max 30.558
_diffrn_reflns_theta_min 2.885
_exptl_absorpt_coefficient_mu 0.102
_exptl_absorpt_correction_T_max 0.950
_exptl_absorpt_correction_T_min 0.941
_exptl_absorpt_correction_type multi-scan
_exptl_absorpt_process_details '(<i>SADABS</i>; Bruker, 2008)'
_exptl_crystal_density_diffrn 1.325
_exptl_crystal_F_000 368
_exptl_crystal_size_max 0.600
_exptl_crystal_size_mid 0.500
_exptl_crystal_size_min 0.500
_refine_diff_density_max 0.322
_refine_diff_density_min -0.212
_refine_diff_density_rms 0.054
_refine_ls_extinction_method none
_refine_ls_goodness_of_fit_ref 1.048
_refine_ls_hydrogen_treatment constr
_refine_ls_matrix_type full
_refine_ls_number_parameters 231
_refine_ls_number_reflns 5278
_refine_ls_number_restraints 0
_refine_ls_restrained_S_all 1.048
_refine_ls_R_factor_all 0.0746
_refine_ls_R_factor_gt 0.0540
_refine_ls_shift/su_max 0.000
_refine_ls_shift/su_mean 0.000
_refine_ls_structure_factor_coef Fsqd
_refine_ls_weighting_details 'w=1/[\s^2^(Fo^2^)+(0.0967P)^2^+0.1324P] where P=(Fo^2^+2Fc^2^)/3'
_refine_ls_weighting_scheme calc
_refine_ls_wR_factor_gt 0.1559
_refine_ls_wR_factor_ref 0.1770
_reflns_Friedel_coverage 0.000
_reflns_number_gt 3784
_reflns_number_total 5278
_reflns_threshold_expression 'I > 2\s(I)'
_cod_data_source_file c4ra00673a2.cif
_cod_data_source_block cpd2
_cod_database_code 7235501
_shelx_space_group_comment
;
The symmetry employed for this shelxl refinement is uniquely defined
by the following loop, which should always be used as a source of
symmetry information in preference to the above space-group names.
They are only intended as comments.
;
_shelx_estimated_absorpt_t_min 0.941
_shelx_estimated_absorpt_t_max 0.951
_shelxl_version_number 2013-3

loop_
_space_group_symop_operation_xyz
'x, y, z'
'-x, -y, -z'

loop_
_atom_site_label
_atom_site_type_symbol
_atom_site_fract_x
_atom_site_fract_y
_atom_site_fract_z
_atom_site_U_iso_or_equiv
_atom_site_adp_type
_atom_site_occupancy
_atom_site_site_symmetry_order
_atom_site_calc_flag
_atom_site_refinement_flags_posn
_atom_site_refinement_flags_adp
C2 C 0.28456(16) 0.40001(15) 0.51476(11) 0.0374(3) Uani 1 1 d . .
C3 C 0.26381(15) 0.27541(14) 0.48259(10) 0.0331(3) Uani 1 1 d . .
C4 C 0.21945(16) 0.27832(13) 0.37226(11) 0.0334(3) Uani 1 1 d . .
H4 H 0.1256 0.2332 0.3971 0.040 Uiso 1 1 calc R U
C4A C 0.16509(16) 0.44237(14) 0.32399(11) 0.0356(3) Uani 1 1 d . .
C5 C 0.09418(18) 0.47605(17) 0.23515(13) 0.0444(3) Uani 1 1 d . .
H5 H 0.0753 0.3970 0.2069 0.053 Uiso 1 1 calc R U
C6 C 0.0508(2) 0.62734(19) 0.18753(14) 0.0515(4) Uani 1 1 d . .
C7 C 0.0783(2) 0.74582(17) 0.22883(15) 0.0553(4) Uani 1 1 d . .
H7 H 0.0512 0.8465 0.1964 0.066 Uiso 1 1 calc R U
C8 C 0.1461(2) 0.71323(16) 0.31808(15) 0.0506(4) Uani 1 1 d . .
H8 H 0.1633 0.7925 0.3474 0.061 Uiso 1 1 calc R U
C8A C 0.18914(17) 0.56289(15) 0.36480(12) 0.0388(3) Uani 1 1 d . .
C9 C 0.28533(17) 0.12794(15) 0.55562(11) 0.0375(3) Uani 1 1 d . .
C10 C 0.2390(3) -0.12070(18) 0.59065(17) 0.0610(4) Uani 1 1 d . .
H101 H 0.3527 -0.1718 0.5795 0.091 Uiso 1 1 calc R U
H102 H 0.1932 -0.1824 0.5618 0.091 Uiso 1 1 calc R U
H103 H 0.1789 -0.1068 0.6747 0.091 Uiso 1 1 calc R U
C11 C 0.3362(2) 0.41260(19) 0.61625(14) 0.0509(4) Uani 1 1 d . .
H111 H 0.4539 0.3744 0.5939 0.076 Uiso 1 1 calc R U
H112 H 0.2844 0.3528 0.6858 0.076 Uiso 1 1 calc R U
H113 H 0.3036 0.5188 0.6345 0.076 Uiso 1 1 calc R U
C12 C -0.0629(4) 0.7957(3) 0.0474(2) 0.1051(10) Uani 1 1 d . .
H121 H 0.0347 0.8307 0.0046 0.158 Uiso 1 1 calc R U
H122 H -0.1363 0.8648 0.1089 0.158 Uiso 1 1 calc R U
H123 H -0.1167 0.7937 -0.0075 0.158 Uiso 1 1 calc R U
C1' C 0.46579(19) 0.26724(15) 0.17603(12) 0.0421(3) Uani 1 1 d . .
C2' C 0.36679(17) 0.17447(14) 0.27640(11) 0.0356(3) Uani 1 1 d . .
H2' H 0.4409 0.1080 0.3178 0.043 Uiso 1 1 calc R U
C3' C 0.3134(2) 0.06877(15) 0.22118(13) 0.0458(3) Uani 1 1 d . .
C4' C 0.4458(3) -0.06990(19) 0.16577(17) 0.0622(5) Uani 1 1 d . .
H4'1 H 0.4753 -0.1406 0.2279 0.093 Uiso 1 1 calc R U
H4'2 H 0.5410 -0.0381 0.1112 0.093 Uiso 1 1 calc R U
H4'3 H 0.4060 -0.1197 0.1227 0.093 Uiso 1 1 calc R U
C5' C 0.6192(3) 0.4517(3) 0.13036(18) 0.0753(6) Uani 1 1 d . .
H5'1 H 0.6785 0.4059 0.0544 0.113 Uiso 1 1 calc R U
H5'2 H 0.6950 0.4747 0.1591 0.113 Uiso 1 1 calc R U
H5'3 H 0.5390 0.5453 0.1204 0.113 Uiso 1 1 calc R U
O1 O 0.25784(14) 0.54135(11) 0.45426(10) 0.0457(3) Uani 1 1 d . .
O2 O 0.34680(16) 0.09508(13) 0.63344(10) 0.0556(3) Uani 1 1 d . .
O3 O 0.22725(14) 0.02815(11) 0.52434(9) 0.0470(3) Uani 1 1 d . .
O4 O 0.53658(14) 0.34511(13) 0.21649(9) 0.0486(3) Uani 1 1 d . .
O5 O 0.4763(2) 0.27370(17) 0.07276(10) 0.0765(5) Uani 1 1 d . .
O6 O 0.17337(18) 0.09384(14) 0.22441(13) 0.0677(4) Uani 1 1 d . .
O7 O -0.01896(19) 0.64544(17) 0.10099(12) 0.0755(4) Uani 1 1 d . .

loop_
_atom_site_aniso_label
_atom_site_aniso_U_11
_atom_site_aniso_U_22
_atom_site_aniso_U_33
_atom_site_aniso_U_23
_atom_site_aniso_U_13
_atom_site_aniso_U_12
C2 0.0397(6) 0.0371(6) 0.0346(6) -0.0020(5) -0.0116(5) -0.0105(5)
C3 0.0359(6) 0.0323(5) 0.0292(5) -0.0005(4) -0.0117(5) -0.0060(4)
C4 0.0381(6) 0.0300(5) 0.0337(6) 0.0001(4) -0.0160(5) -0.0075(4)
C4A 0.0345(6) 0.0322(6) 0.0356(6) 0.0014(4) -0.0127(5) -0.0035(5)
C5 0.0466(8) 0.0409(7) 0.0427(7) 0.0000(5) -0.0204(6) -0.0023(6)
C6 0.0478(8) 0.0520(8) 0.0407(7) 0.0062(6) -0.0169(6) 0.0037(6)
C7 0.0550(9) 0.0382(7) 0.0539(9) 0.0111(6) -0.0138(7) 0.0001(6)
C8 0.0540(9) 0.0322(6) 0.0562(8) 0.0031(6) -0.0134(7) -0.0082(6)
C8A 0.0386(6) 0.0330(6) 0.0401(6) 0.0011(5) -0.0118(5) -0.0068(5)
C9 0.0412(6) 0.0337(6) 0.0326(6) -0.0021(4) -0.0119(5) -0.0037(5)
C10 0.0796(12) 0.0359(7) 0.0673(11) 0.0115(7) -0.0300(9) -0.0168(7)
C11 0.0640(9) 0.0540(8) 0.0455(8) -0.0049(6) -0.0253(7) -0.0214(7)
C12 0.126(2) 0.0894(17) 0.0780(15) 0.0203(13) -0.0595(16) 0.0185(15)
C1' 0.0533(8) 0.0370(6) 0.0320(6) -0.0061(5) -0.0126(6) -0.0065(6)
C2' 0.0452(7) 0.0299(5) 0.0317(5) -0.0021(4) -0.0174(5) -0.0047(5)
C3' 0.0686(10) 0.0330(6) 0.0422(7) -0.0014(5) -0.0272(7) -0.0124(6)
C4' 0.0863(13) 0.0419(8) 0.0575(9) -0.0172(7) -0.0238(9) -0.0091(8)
C5' 0.0914(15) 0.0867(14) 0.0541(10) 0.0039(9) -0.0110(10) -0.0543(12)
O1 0.0590(6) 0.0345(5) 0.0515(6) 0.0015(4) -0.0259(5) -0.0168(4)
O2 0.0778(8) 0.0446(6) 0.0515(6) 0.0035(5) -0.0399(6) -0.0072(5)
O3 0.0632(7) 0.0341(5) 0.0480(6) 0.0055(4) -0.0252(5) -0.0154(4)
O4 0.0528(6) 0.0573(6) 0.0390(5) -0.0005(4) -0.0141(4) -0.0224(5)
O5 0.1364(13) 0.0726(8) 0.0318(5) 0.0006(5) -0.0237(7) -0.0517(9)
O6 0.0778(9) 0.0552(7) 0.0904(10) -0.0144(6) -0.0482(8) -0.0162(6)
O7 0.0856(10) 0.0748(9) 0.0605(7) 0.0120(6) -0.0451(7) 0.0032(7)

loop_
_atom_type_symbol
_atom_type_description
_atom_type_scat_dispersion_real
_atom_type_scat_dispersion_imag
_atom_type_scat_source
C C 0.0033 0.0016 'International Tables Vol C Tables 4.2.6.8 and 6.1.1.4'
H H 0.0000 0.0000 'International Tables Vol C Tables 4.2.6.8 and 6.1.1.4'
O O 0.0106 0.0060 'International Tables Vol C Tables 4.2.6.8 and 6.1.1.4'

loop_
_geom_angle_atom_site_label_1
_geom_angle_atom_site_label_2
_geom_angle_atom_site_label_3
_geom_angle
C3 C2 O1 122.45(11)
C3 C2 C11 128.73(12)
O1 C2 C11 108.82(11)
C2 C3 C9 119.93(11)
C2 C3 C4 122.70(11)
C9 C3 C4 117.37(10)
C4A C4 C3 110.62(10)
C4A C4 C2' 113.25(10)
C3 C4 C2' 109.99(10)
C4A C4 H4 107.6
C3 C4 H4 107.6
C2' C4 H4 107.6
C8A C4A C5 117.99(12)
C8A C4A C4 120.76(11)
C5 C4A C4 121.23(12)
C4A C5 C6 120.77(14)
C4A C5 H5 119.6
C6 C5 H5 119.6
O7 C6 C7 124.80(14)
O7 C6 C5 115.09(16)
C7 C6 C5 120.11(14)
C8 C7 C6 119.27(13)
C8 C7 H7 120.4
C6 C7 H7 120.4
C7 C8 C8A 120.32(15)
C7 C8 H8 119.8
C8A C8 H8 119.8
C4A C8A C8 121.53(13)
C4A C8A O1 122.39(11)
C8 C8A O1 116.08(13)
O2 C9 O3 122.19(12)
O2 C9 C3 127.01(13)
O3 C9 C3 110.80(10)
O3 C10 H101 109.5
O3 C10 H102 109.5
H101 C10 H102 109.5
O3 C10 H103 109.5
H101 C10 H103 109.5
H102 C10 H103 109.5
C2 C11 H111 109.5
C2 C11 H112 109.5
H111 C11 H112 109.5
C2 C11 H113 109.5
H111 C11 H113 109.5
H112 C11 H113 109.5
O7 C12 H121 109.5
O7 C12 H122 109.5
H121 C12 H122 109.5
O7 C12 H123 109.5
H121 C12 H123 109.5
H122 C12 H123 109.5
O5 C1' O4 123.88(14)
O5 C1' C2' 124.31(14)
O4 C1' C2' 111.78(11)
C1' C2' C3' 108.63(10)
C1' C2' C4 112.68(10)
C3' C2' C4 113.39(11)
C1' C2' H2' 107.3
C3' C2' H2' 107.3
C4 C2' H2' 107.3
O6 C3' C4' 122.37(14)
O6 C3' C2' 122.04(13)
C4' C3' C2' 115.57(14)
C3' C4' H4'1 109.5
C3' C4' H4'2 109.5
H4'1 C4' H4'2 109.5
C3' C4' H4'3 109.5
H4'1 C4' H4'3 109.5
H4'2 C4' H4'3 109.5
O4 C5' H5'1 109.5
O4 C5' H5'2 109.5
H5'1 C5' H5'2 109.5
O4 C5' H5'3 109.5
H5'1 C5' H5'3 109.5
H5'2 C5' H5'3 109.5
C2 O1 C8A 119.30(10)
C9 O3 C10 116.30(11)
C1' O4 C5' 116.54(12)
C6 O7 C12 117.84(19)

loop_
_geom_bond_atom_site_label_1
_geom_bond_atom_site_label_2
_geom_bond_distance
C2 C3 1.3441(18)
C2 O1 1.3655(15)
C2 C11 1.4896(19)
C3 C9 1.4750(16)
C3 C4 1.5136(17)
C4 C4A 1.5100(16)
C4 C2' 1.5687(18)
C4 H4 0.9800
C4A C8A 1.3791(19)
C4A C5 1.3856(18)
C5 C6 1.3960(19)
C5 H5 0.9300
C6 O7 1.367(2)
C6 C7 1.383(3)
C7 C8 1.372(2)
C7 H7 0.9300
C8 C8A 1.3846(18)
C8 H8 0.9300
C8A O1 1.3884(17)
C9 O2 1.2086(16)
C9 O3 1.3409(17)
C10 O3 1.4454(16)
C10 H101 0.9600
C10 H102 0.9600
C10 H103 0.9600
C11 H111 0.9600
C11 H112 0.9600
C11 H113 0.9600
C12 O7 1.416(2)
C12 H121 0.9600
C12 H122 0.9600
C12 H123 0.9600
C1' O5 1.1992(17)
C1' O4 1.3325(18)
C1' C2' 1.5084(19)
C2' C3' 1.5295(18)
C2' H2' 0.9800
C3' O6 1.205(2)
C3' C4' 1.500(2)
C4' H4'1 0.9600
C4' H4'2 0.9600
C4' H4'3 0.9600
C5' O4 1.447(2)
C5' H5'1 0.9600
C5' H5'2 0.9600
C5' H5'3 0.9600
